data_4316557
loop_
_publ_author_name
'Sung Ok Kang'
'Victor W. Day'
'Kristin Bowman-James'

_publ_contact_author
; 
   Prof. Kristin Bowman-James 
   Department of Chemistry -- University of Kansas
   Malott Hall
   1251 Wescoe Hall Dr, Rm 2010 
   Lawrence, KS  66045-7582  USA 
;
_publ_contact_author_email kbowman-james@ku.edu
_publ_contact_author_fax 1(785)8645396
_publ_contact_author_phone 1(785)8644278
_publ_section_title
;
 Tricyclic Host for Linear Anions
;
_journal_name_full 'Inorganic Chemistry'
_journal_page_first 8629
_journal_page_last 8636
_journal_paper_doi 10.1021/ic1013297
_journal_volume 49
_journal_year 2010
_chemical_formula_sum 'C48 H72 N16 O14'
_chemical_formula_weight 1097.22
_chemical_name_systematic
; 
 ? 
;
_space_group_IT_number 15
_symmetry_cell_setting monoclinic
_symmetry_space_group_name_Hall '-C 2yc'
_symmetry_space_group_name_H-M 'C 1 2/c 1'
_atom_sites_solution_hydrogens geom
_atom_sites_solution_primary direct
_atom_sites_solution_secondary difmap
_audit_creation_method SHELXTL
_cell_angle_alpha 90.00
_cell_angle_beta 106.782(3)
_cell_angle_gamma 90.00
_cell_formula_units_Z 4
_cell_length_a 17.116(2)
_cell_length_b 14.949(2)
_cell_length_c 22.082(3)
_cell_measurement_reflns_used 5736
_cell_measurement_temperature 100(2)
_cell_measurement_theta_max 26.00
_cell_measurement_theta_min 2.39
_cell_volume 5409.4(12)
_computing_cell_refinement 'Bruker SAINT'
_computing_data_collection 'Bruker SMART'
_computing_data_reduction 'Bruker SAINT'
_computing_molecular_graphics 'Bruker SHELXTL'
_computing_publication_material 'Bruker SHELXTL'
_computing_structure_refinement 'Bruker SHELXTL'
_computing_structure_solution 'Bruker SHELXTL'
_diffrn_ambient_temperature 100(2)
_diffrn_measured_fraction_theta_full 0.993
_diffrn_measured_fraction_theta_max 0.993
_diffrn_measurement_device_type 'Bruker SMART APEX CCD'
_diffrn_measurement_method '\w scans'
_diffrn_radiation_monochromator graphite
_diffrn_radiation_source 'fine-focus sealed tube'
_diffrn_radiation_type MoK\a
_diffrn_radiation_wavelength 0.71073
_diffrn_reflns_av_R_equivalents 0.0275
_diffrn_reflns_av_sigmaI/netI 0.0245
_diffrn_reflns_limit_h_max 24
_diffrn_reflns_limit_h_min -23
_diffrn_reflns_limit_k_max 19
_diffrn_reflns_limit_k_min -21
_diffrn_reflns_limit_l_max 31
_diffrn_reflns_limit_l_min -31
_diffrn_reflns_number 30720
_diffrn_reflns_theta_full 30.06
_diffrn_reflns_theta_max 30.06
_diffrn_reflns_theta_min 2.24
_diffrn_standards_decay_% 0.00
_diffrn_standards_number 0
_exptl_absorpt_coefficient_mu 0.101
_exptl_absorpt_correction_T_max 0.9900
_exptl_absorpt_correction_T_min 0.9646
_exptl_absorpt_correction_type multi-scan
_exptl_crystal_colour colorless
_exptl_crystal_density_diffrn 1.347
_exptl_crystal_density_meas 0.0
_exptl_crystal_density_method 'not measured'
_exptl_crystal_description plate
_exptl_crystal_F_000 2336
_exptl_crystal_size_max 0.36
_exptl_crystal_size_mid 0.34
_exptl_crystal_size_min 0.10
_refine_diff_density_max 0.539
_refine_diff_density_min -0.392
_refine_diff_density_rms 0.061
_refine_ls_extinction_method none
_refine_ls_goodness_of_fit_ref 1.021
_refine_ls_hydrogen_treatment mixed
_refine_ls_matrix_type full
_refine_ls_number_parameters 416
_refine_ls_number_reflns 7867
_refine_ls_number_restraints 0
_refine_ls_restrained_S_all 1.021
_refine_ls_R_factor_all 0.0569
_refine_ls_R_factor_gt 0.0488
_refine_ls_shift/su_max 0.000
_refine_ls_shift/su_mean 0.000
_refine_ls_structure_factor_coef Fsqd
_refine_ls_weighting_details 'calc w=1/[\s^2^(Fo^2^)+(0.0728P)^2^+4.3283P] where P=(Fo^2^+2Fc^2^)/3'
_refine_ls_weighting_scheme calc
_refine_ls_wR_factor_gt 0.1256
_refine_ls_wR_factor_ref 0.1319
_reflns_number_gt 6680
_reflns_number_total 7867
_reflns_threshold_expression >2sigma(I)
_cod_data_source_file ic1013297_si_002_2.cif
_cod_data_source_block Cmplx[1]_05132
_cod_depositor_comments
;
The following automatic conversions were performed:

'_symmetry_cell_setting' value 'Monoclinic' changed to 'monoclinic'
according to the built-in table from CIF Core dictionary named
'cif_core.dic' version 2.4.1 from 2010-06-29.

Automatic conversion script
Id: cif_fix_values 1646 2011-03-28 12:23:43Z adriana 
;
_cod_database_code 4316557

loop_
_symmetry_equiv_pos_as_xyz
'x, y, z'
'-x, y, -z+1/2'
'x+1/2, y+1/2, z'
'-x+1/2, y+1/2, -z+1/2'
'-x, -y, -z'
'x, -y, z-1/2'
'-x+1/2, -y+1/2, -z'
'x+1/2, -y+1/2, z-1/2'

loop_
_atom_site_label
_atom_site_type_symbol
_atom_site_fract_x
_atom_site_fract_y
_atom_site_fract_z
_atom_site_U_iso_or_equiv
_atom_site_adp_type
_atom_site_occupancy
_atom_site_symmetry_multiplicity
_atom_site_calc_flag
_atom_site_refinement_flags
_atom_site_disorder_assembly
_atom_site_disorder_group
O1 O 0.18135(7) 0.10163(8) 0.02975(5) 0.0355(2) Uani 1 1 d . . .
O2 O 0.31699(6) 0.40053(7) 0.27816(5) 0.0288(2) Uani 1 1 d . . .
O3 O 0.19472(6) 0.60290(6) 0.06697(4) 0.02326(19) Uani 1 1 d . . .
O4 O 0.01981(5) 0.31589(6) 0.17299(4) 0.02239(18) Uani 1 1 d . . .
N1 N -0.00833(7) 0.09242(9) 0.16259(5) 0.0316(3) Uani 1 1 d . . .
C2 C 0.02661(9) 0.02170(10) 0.13442(12) 0.0539(6) Uani 1 1 d . . .
H2A H -0.0136 -0.0273 0.1209 0.065 Uiso 1 1 calc R . .
H2B H 0.0753 -0.0027 0.1661 0.065 Uiso 1 1 calc R . .
C3 C 0.05045(10) 0.05618(13) 0.07839(10) 0.0495(5) Uani 1 1 d . . .
H3A H 0.0757 0.0076 0.0601 0.059 Uiso 1 1 calc R . .
H3B H 0.0014 0.0774 0.0455 0.059 Uiso 1 1 calc R . .
N4 N 0.10811(7) 0.12950(8) 0.09844(6) 0.0284(2) Uani 1 1 d . . .
H4N H 0.1039(11) 0.1621(13) 0.1290(9) 0.030(4) Uiso 1 1 d . . .
C5 C 0.16870(8) 0.14587(9) 0.07340(6) 0.0251(2) Uani 1 1 d . . .
C6 C 0.22433(7) 0.22205(8) 0.10243(6) 0.0221(2) Uani 1 1 d . . .
N7 N 0.20924(6) 0.26602(7) 0.15093(5) 0.0201(2) Uani 1 1 d . . .
C8 C 0.29076(8) 0.24025(10) 0.07989(6) 0.0281(3) Uani 1 1 d . . .
H8 H 0.2989 0.2074 0.0454 0.034 Uiso 1 1 calc R . .
C9 C 0.34465(9) 0.30719(10) 0.10875(7) 0.0316(3) Uani 1 1 d . . .
H9 H 0.3898 0.3222 0.0939 0.038 Uiso 1 1 calc R . .
C10 C 0.33118(8) 0.35153(9) 0.15966(7) 0.0279(3) Uani 1 1 d . . .
H10 H 0.3676 0.3970 0.1810 0.034 Uiso 1 1 calc R . .
C11 C 0.26331(7) 0.32867(8) 0.17936(6) 0.0210(2) Uani 1 1 d . . .
C12 C 0.25512(7) 0.37076(8) 0.23917(6) 0.0209(2) Uani 1 1 d . . .
N13 N 0.18131(6) 0.37184(7) 0.24797(5) 0.01960(19) Uani 1 1 d . . .
H13N H 0.1410(11) 0.3530(12) 0.2194(9) 0.032(4) Uiso 1 1 d . . .
C14 C 0.17013(7) 0.40784(8) 0.30642(5) 0.0213(2) Uani 1 1 d . . .
H14A H 0.2113 0.3810 0.3430 0.026 Uiso 1 1 calc R . .
H14B H 0.1155 0.3906 0.3092 0.026 Uiso 1 1 calc R . .
C15 C 0.17809(7) 0.50944(8) 0.31036(5) 0.0202(2) Uani 1 1 d . . .
H15A H 0.1755 0.5298 0.3524 0.024 Uiso 1 1 calc R . .
H15B H 0.2317 0.5273 0.3057 0.024 Uiso 1 1 calc R . .
N16 N 0.11299(6) 0.55264(7) 0.26094(4) 0.01744(18) Uani 1 1 d . . .
C17 C 0.13707(7) 0.63997(8) 0.24188(6) 0.0205(2) Uani 1 1 d . . .
H17A H 0.1666 0.6743 0.2800 0.025 Uiso 1 1 calc R . .
H17B H 0.0877 0.6742 0.2194 0.025 Uiso 1 1 calc R . .
C18 C 0.19201(8) 0.62871(8) 0.19853(6) 0.0223(2) Uani 1 1 d . . .
H18A H 0.1963 0.6858 0.1771 0.027 Uiso 1 1 calc R . .
H18B H 0.2474 0.6098 0.2233 0.027 Uiso 1 1 calc R . .
N19 N 0.15440(7) 0.56071(7) 0.15248(5) 0.0217(2) Uani 1 1 d . . .
H19N H 0.1253(12) 0.5214(14) 0.1640(9) 0.040(5) Uiso 1 1 d . . .
C20 C 0.15710(7) 0.55217(8) 0.09349(5) 0.0177(2) Uani 1 1 d . . .
C21 C 0.10870(6) 0.47303(7) 0.06004(5) 0.0166(2) Uani 1 1 d . . .
N22 N 0.07265(6) 0.42498(6) 0.09560(4) 0.01633(18) Uani 1 1 d . . .
C23 C 0.10191(7) 0.45275(8) -0.00275(5) 0.0199(2) Uani 1 1 d . . .
H23 H 0.1275 0.4888 -0.0270 0.024 Uiso 1 1 calc R . .
C24 C 0.05627(7) 0.37774(8) -0.02888(5) 0.0209(2) Uani 1 1 d . . .
H24 H 0.0504 0.3614 -0.0715 0.025 Uiso 1 1 calc R . .
C25 C 0.01929(7) 0.32691(8) 0.00790(5) 0.0193(2) Uani 1 1 d . . .
H25 H -0.0115 0.2751 -0.0089 0.023 Uiso 1 1 calc R . .
C26 C 0.02847(6) 0.35382(7) 0.07016(5) 0.0162(2) Uani 1 1 d . . .
C27 C -0.00929(7) 0.30601(7) 0.11551(5) 0.0178(2) Uani 1 1 d . . .
N28 N -0.07527(6) 0.25630(7) 0.08894(5) 0.0213(2) Uani 1 1 d . . .
H28N H -0.0943(10) 0.2519(11) 0.0482(8) 0.024(4) Uiso 1 1 d . . .
C29 C -0.11764(7) 0.20601(9) 0.12647(6) 0.0230(2) Uani 1 1 d . . .
H29A H -0.1773 0.2121 0.1071 0.028 Uiso 1 1 calc R . .
H29B H -0.1040 0.2318 0.1696 0.028 Uiso 1 1 calc R . .
C30 C -0.09506(7) 0.10731(9) 0.13109(6) 0.0239(2) Uani 1 1 d . . .
H30A H -0.1278 0.0757 0.1548 0.029 Uiso 1 1 calc R . .
H30B H -0.1090 0.0815 0.0880 0.029 Uiso 1 1 calc R . .
C31 C 0.01544(14) 0.12167(16) 0.23346(11) 0.0185(6) Uani 0.498(5) 1 d P . .
H31A H 0.0000 0.1769(19) 0.2500 0.032(6) Uiso 0.995(9) 2 d SP . .
H31B H 0.0752(18) 0.1274(19) 0.2466(13) 0.011(6) Uiso 0.498(5) 1 d P . .
C31" C 0.00877(15) 0.05152(16) 0.22525(11) 0.0211(6) Uani 0.502(5) 1 d P . .
H31C H 0.070(2) 0.037(2) 0.2413(16) 0.024(8) Uiso 0.502(5) 1 d P . .
H31D H -0.0233(19) -0.012(2) 0.2266(14) 0.026(8) Uiso 0.502(5) 1 d P . .
C32 C 0.03711(7) 0.55790(8) 0.27891(5) 0.0193(2) Uani 1 1 d . . .
H32A H 0.0373 0.6132 0.3036 0.023 Uiso 1 1 calc R . .
H32B H 0.0339 0.5063 0.3062 0.023 Uiso 1 1 calc R . .
O1W O 0.44537(7) 0.29911(8) 0.36864(6) 0.0354(2) Uani 1 1 d . . .
H1W1 H 0.4044(19) 0.300(2) 0.4013(15) 0.099(10) Uiso 1 1 d . . .
H1W2 H 0.4121(16) 0.3363(18) 0.3329(13) 0.072(8) Uiso 1 1 d . . .
O2W O -0.14936(6) 0.21760(7) -0.04477(5) 0.0267(2) Uani 1 1 d . . .
H2W1 H -0.1784(14) 0.2670(17) -0.0572(11) 0.053(6) Uiso 1 1 d . . .
H2W2 H -0.1849(14) 0.1704(17) -0.0466(11) 0.056(6) Uiso 1 1 d . . .
O3W O 0.26182(7) 0.57437(7) -0.03141(5) 0.0291(2) Uani 1 1 d . . .
H3W1 H 0.2439(14) 0.5782(15) 0.0023(11) 0.050(6) Uiso 1 1 d . . .
H3W2 H 0.2820(13) 0.5224(17) -0.0290(10) 0.051(6) Uiso 1 1 d . . .

loop_
_atom_site_aniso_label
_atom_site_aniso_U_11
_atom_site_aniso_U_22
_atom_site_aniso_U_33
_atom_site_aniso_U_23
_atom_site_aniso_U_13
_atom_site_aniso_U_12
O1 0.0371(6) 0.0428(6) 0.0281(5) -0.0117(4) 0.0115(4) 0.0064(5)
O2 0.0182(4) 0.0307(5) 0.0339(5) -0.0056(4) 0.0022(3) -0.0015(4)
O3 0.0256(4) 0.0217(4) 0.0266(4) -0.0024(3) 0.0141(3) -0.0082(3)
O4 0.0232(4) 0.0240(4) 0.0196(4) -0.0005(3) 0.0056(3) -0.0071(3)
N1 0.0197(5) 0.0493(8) 0.0228(5) 0.0104(5) 0.0016(4) -0.0042(5)
C2 0.0215(7) 0.0176(6) 0.1142(17) 0.0115(8) 0.0064(8) 0.0011(5)
C3 0.0251(7) 0.0503(10) 0.0759(12) -0.0464(9) 0.0189(7) -0.0113(7)
N4 0.0216(5) 0.0315(6) 0.0321(6) -0.0163(5) 0.0076(4) -0.0015(4)
C5 0.0227(6) 0.0285(6) 0.0223(5) -0.0038(5) 0.0035(4) 0.0069(5)
C6 0.0214(5) 0.0229(6) 0.0212(5) 0.0023(4) 0.0052(4) 0.0071(4)
N7 0.0183(4) 0.0192(5) 0.0216(4) 0.0012(4) 0.0041(4) 0.0052(4)
C8 0.0298(6) 0.0326(7) 0.0245(6) 0.0046(5) 0.0121(5) 0.0070(5)
C9 0.0306(7) 0.0344(7) 0.0347(7) 0.0079(5) 0.0169(5) 0.0008(5)
C10 0.0277(6) 0.0230(6) 0.0347(7) 0.0052(5) 0.0117(5) -0.0010(5)
C11 0.0201(5) 0.0171(5) 0.0249(5) 0.0030(4) 0.0051(4) 0.0041(4)
C12 0.0198(5) 0.0160(5) 0.0250(5) 0.0015(4) 0.0035(4) 0.0020(4)
N13 0.0178(4) 0.0184(5) 0.0207(4) -0.0017(3) 0.0026(4) -0.0008(4)
C14 0.0222(5) 0.0211(5) 0.0195(5) 0.0003(4) 0.0043(4) -0.0010(4)
C15 0.0192(5) 0.0211(5) 0.0191(5) -0.0024(4) 0.0037(4) -0.0016(4)
N16 0.0177(4) 0.0172(4) 0.0183(4) -0.0002(3) 0.0066(3) -0.0019(3)
C17 0.0241(5) 0.0168(5) 0.0219(5) -0.0036(4) 0.0087(4) -0.0048(4)
C18 0.0241(6) 0.0212(5) 0.0227(5) -0.0049(4) 0.0086(4) -0.0090(4)
N19 0.0256(5) 0.0198(5) 0.0221(5) -0.0044(4) 0.0106(4) -0.0102(4)
C20 0.0163(5) 0.0163(5) 0.0217(5) -0.0010(4) 0.0073(4) -0.0018(4)
C21 0.0146(4) 0.0154(5) 0.0202(5) -0.0005(4) 0.0060(4) -0.0011(4)
N22 0.0148(4) 0.0156(4) 0.0188(4) 0.0003(3) 0.0052(3) -0.0007(3)
C23 0.0188(5) 0.0222(5) 0.0207(5) -0.0003(4) 0.0087(4) -0.0024(4)
C24 0.0189(5) 0.0256(6) 0.0191(5) -0.0034(4) 0.0067(4) -0.0022(4)
C25 0.0169(5) 0.0193(5) 0.0211(5) -0.0029(4) 0.0048(4) -0.0027(4)
C26 0.0140(4) 0.0153(5) 0.0190(5) 0.0006(4) 0.0044(4) -0.0005(4)
C27 0.0166(5) 0.0155(5) 0.0215(5) 0.0007(4) 0.0058(4) -0.0018(4)
N28 0.0210(5) 0.0224(5) 0.0194(4) 0.0014(4) 0.0041(4) -0.0079(4)
C29 0.0214(5) 0.0241(6) 0.0241(5) 0.0007(4) 0.0072(4) -0.0080(4)
C30 0.0184(5) 0.0252(6) 0.0259(6) 0.0045(4) 0.0030(4) -0.0059(4)
C31 0.0198(11) 0.0170(12) 0.0180(10) -0.0027(8) 0.0044(7) -0.0002(8)
C31" 0.0244(12) 0.0184(12) 0.0199(11) 0.0004(8) 0.0055(8) 0.0008(8)
C32 0.0185(5) 0.0233(5) 0.0172(5) 0.0000(4) 0.0069(4) -0.0002(4)
O1W 0.0308(5) 0.0356(6) 0.0390(6) 0.0036(4) 0.0089(4) -0.0006(4)
O2W 0.0247(4) 0.0262(5) 0.0278(4) -0.0008(4) 0.0056(3) -0.0082(4)
O3W 0.0367(5) 0.0276(5) 0.0287(5) -0.0046(4) 0.0187(4) -0.0091(4)

loop_
_atom_type_symbol
_atom_type_description
_atom_type_scat_dispersion_real
_atom_type_scat_dispersion_imag
_atom_type_scat_source
C C 0.0033 0.0016 'International Tables Vol C Tables 4.2.6.8 and 6.1.1.4'
H H 0.0000 0.0000 'International Tables Vol C Tables 4.2.6.8 and 6.1.1.4'
N N 0.0061 0.0033 'International Tables Vol C Tables 4.2.6.8 and 6.1.1.4'
O O 0.0106 0.0060 'International Tables Vol C Tables 4.2.6.8 and 6.1.1.4'

loop_
_geom_angle_atom_site_label_1
_geom_angle_atom_site_label_2
_geom_angle_atom_site_label_3
_geom_angle
_geom_angle_site_symmetry_1
_geom_angle_site_symmetry_3
_geom_angle_publ_flag
C2 N1 C31" 96.14(15) . . ?
C2 N1 C30 113.39(12) . . ?
C31" N1 C30 114.30(13) . . ?
C2 N1 C31 128.13(15) . . ?
C31" N1 C31 41.07(13) . . ?
C30 N1 C31 111.64(13) . . ?
N1 C2 C3 110.43(13) . . ?
N1 C2 H2A 109.6 . . ?
C3 C2 H2A 109.6 . . ?
N1 C2 H2B 109.6 . . ?
C3 C2 H2B 109.6 . . ?
H2A C2 H2B 108.1 . . ?
N4 C3 C2 109.23(14) . . ?
N4 C3 H3A 109.8 . . ?
C2 C3 H3A 109.8 . . ?
N4 C3 H3B 109.8 . . ?
C2 C3 H3B 109.8 . . ?
H3A C3 H3B 108.3 . . ?
C5 N4 C3 123.58(12) . . ?
C5 N4 H4N 118.6(12) . . ?
C3 N4 H4N 117.8(12) . . ?
O1 C5 N4 123.87(13) . . ?
O1 C5 C6 120.31(12) . . ?
N4 C5 C6 115.81(11) . . ?
N7 C6 C8 123.62(12) . . ?
N7 C6 C5 117.80(11) . . ?
C8 C6 C5 118.50(11) . . ?
C11 N7 C6 116.75(11) . . ?
C9 C8 C6 118.71(12) . . ?
C9 C8 H8 120.6 . . ?
C6 C8 H8 120.6 . . ?
C10 C9 C8 118.42(12) . . ?
C10 C9 H9 120.8 . . ?
C8 C9 H9 120.8 . . ?
C9 C10 C11 119.09(13) . . ?
C9 C10 H10 120.5 . . ?
C11 C10 H10 120.5 . . ?
N7 C11 C10 123.36(12) . . ?
N7 C11 C12 118.49(10) . . ?
C10 C11 C12 117.90(11) . . ?
O2 C12 N13 123.40(12) . . ?
O2 C12 C11 118.85(11) . . ?
N13 C12 C11 117.73(10) . . ?
C12 N13 C14 120.32(10) . . ?
C12 N13 H13N 119.6(12) . . ?
C14 N13 H13N 120.0(12) . . ?
N13 C14 C15 112.64(10) . . ?
N13 C14 H14A 109.1 . . ?
C15 C14 H14A 109.1 . . ?
N13 C14 H14B 109.1 . . ?
C15 C14 H14B 109.1 . . ?
H14A C14 H14B 107.8 . . ?
N16 C15 C14 111.11(9) . . ?
N16 C15 H15A 109.4 . . ?
C14 C15 H15A 109.4 . . ?
N16 C15 H15B 109.4 . . ?
C14 C15 H15B 109.4 . . ?
H15A C15 H15B 108.0 . . ?
C15 N16 C32 111.38(9) . . ?
C15 N16 C17 112.94(9) . . ?
C32 N16 C17 111.98(9) . . ?
N16 C17 C18 110.81(10) . . ?
N16 C17 H17A 109.5 . . ?
C18 C17 H17A 109.5 . . ?
N16 C17 H17B 109.5 . . ?
C18 C17 H17B 109.5 . . ?
H17A C17 H17B 108.1 . . ?
N19 C18 C17 106.66(9) . . ?
N19 C18 H18A 110.4 . . ?
C17 C18 H18A 110.4 . . ?
N19 C18 H18B 110.4 . . ?
C17 C18 H18B 110.4 . . ?
H18A C18 H18B 108.6 . . ?
C20 N19 C18 128.57(10) . . ?
C20 N19 H19N 114.6(13) . . ?
C18 N19 H19N 116.8(13) . . ?
O3 C20 N19 125.04(11) . . ?
O3 C20 C21 122.18(10) . . ?
N19 C20 C21 112.79(10) . . ?
N22 C21 C23 123.20(10) . . ?
N22 C21 C20 114.47(9) . . ?
C23 C21 C20 122.33(10) . . ?
C26 N22 C21 118.87(10) . . ?
C21 C23 C24 117.64(10) . . ?
C21 C23 H23 121.2 . . ?
C24 C23 H23 121.2 . . ?
C25 C24 C23 119.55(10) . . ?
C25 C24 H24 120.2 . . ?
C23 C24 H24 120.2 . . ?
C24 C25 C26 118.46(10) . . ?
C24 C25 H25 120.8 . . ?
C26 C25 H25 120.8 . . ?
N22 C26 C25 122.26(10) . . ?
N22 C26 C27 113.32(9) . . ?
C25 C26 C27 124.42(10) . . ?
O4 C27 N28 123.90(11) . . ?
O4 C27 C26 120.07(10) . . ?
N28 C27 C26 116.01(10) . . ?
C27 N28 C29 122.19(10) . . ?
C27 N28 H28N 121.0(11) . . ?
C29 N28 H28N 116.8(11) . . ?
N28 C29 C30 112.33(11) . . ?
N28 C29 H29A 109.1 . . ?
C30 C29 H29A 109.1 . . ?
N28 C29 H29B 109.1 . . ?
C30 C29 H29B 109.1 . . ?
H29A C29 H29B 107.9 . . ?
N1 C30 C29 112.50(11) . . ?
N1 C30 H30A 109.1 . . ?
C29 C30 H30A 109.1 . . ?
N1 C30 H30B 109.1 . . ?
C29 C30 H30B 109.1 . . ?
H30A C30 H30B 107.8 . . ?
C31" C31 N1 111.71(18) 2 . ?
C31" C31 H31A 102.1(9) 2 . ?
N1 C31 H31A 126.5(5) . . ?
C31" C31 H31B 108.8(17) 2 . ?
N1 C31 H31B 105.6(16) . . ?
H31A C31 H31B 100.8(17) . . ?
C31" C31 H31C 68.1(12) 2 . ?
N1 C31 H31C 81.8(12) . . ?
H31A C31 H31C 150.8(13) . . ?
H31B C31 H31C 60(2) . . ?
N1 C31" H31B 85.0(10) . . ?
N1 C31" H31C 108.9(19) . . ?
H31B C31" H31C 59(2) . . ?
N1 C31" H31D 114.9(16) . . ?
H31B C31" H31D 158.9(19) . . ?
H31C C31" H31D 106(3) . . ?
N16 C32 C32 111.33(11) . 2 ?
N16 C32 H32A 109.4 . . ?
C32 C32 H32A 109.4 2 . ?
N16 C32 H32B 109.4 . . ?
C32 C32 H32B 109.4 2 . ?
H32A C32 H32B 108.0 . . ?
H1W1 O1W H1W2 100(2) . . ?
H2W1 O2W H2W2 109(2) . . ?
H3W1 O3W H3W2 104(2) . . ?

loop_
_geom_bond_atom_site_label_1
_geom_bond_atom_site_label_2
_geom_bond_distance
_geom_bond_site_symmetry_2
_geom_bond_publ_flag
O1 C5 1.2385(15) . ?
O2 C12 1.2387(15) . ?
O3 C20 1.2452(13) . ?
O4 C27 1.2312(14) . ?
N1 C2 1.441(2) . ?
N1 C31" 1.463(3) . ?
N1 C30 1.4632(16) . ?
N1 C31 1.561(3) . ?
C2 C3 1.502(3) . ?
C2 H2A 0.9900 . ?
C2 H2B 0.9900 . ?
C3 N4 1.4558(19) . ?
C3 H3A 0.9900 . ?
C3 H3B 0.9900 . ?
N4 C5 1.3311(18) . ?
N4 H4N 0.851(19) . ?
C5 C6 1.5040(18) . ?
C6 N7 1.3436(15) . ?
C6 C8 1.3934(18) . ?
N7 C11 1.3388(16) . ?
C8 C9 1.385(2) . ?
C8 H8 0.9500 . ?
C9 C10 1.380(2) . ?
C9 H9 0.9500 . ?
C10 C11 1.3955(17) . ?
C10 H10 0.9500 . ?
C11 C12 1.5055(17) . ?
C12 N13 1.3325(16) . ?
N13 C14 1.4610(15) . ?
N13 H13N 0.838(19) . ?
C14 C15 1.5252(17) . ?
C14 H14A 0.9900 . ?
C14 H14B 0.9900 . ?
C15 N16 1.4654(15) . ?
C15 H15A 0.9900 . ?
C15 H15B 0.9900 . ?
N16 C32 1.4657(14) . ?
N16 C17 1.4668(15) . ?
C17 C18 1.5325(16) . ?
C17 H17A 0.9900 . ?
C17 H17B 0.9900 . ?
C18 N19 1.4504(15) . ?
C18 H18A 0.9900 . ?
C18 H18B 0.9900 . ?
N19 C20 1.3229(15) . ?
N19 H19N 0.86(2) . ?
C20 C21 1.5094(15) . ?
C21 N22 1.3391(14) . ?
C21 C23 1.3909(15) . ?
N22 C26 1.3318(14) . ?
C23 C24 1.3930(17) . ?
C23 H23 0.9500 . ?
C24 C25 1.3908(16) . ?
C24 H24 0.9500 . ?
C25 C26 1.3973(15) . ?
C25 H25 0.9500 . ?
C26 C27 1.5182(15) . ?
C27 N28 1.3376(14) . ?
N28 C29 1.4577(15) . ?
N28 H28N 0.866(17) . ?
C29 C30 1.5212(18) . ?
C29 H29A 0.9900 . ?
C29 H29B 0.9900 . ?
C30 H30A 0.9900 . ?
C30 H30B 0.9900 . ?
C31 C31" 1.524(3) 2 ?
C31 H31A 0.97(2) . ?
C31 H31B 0.98(3) . ?
C31 H31C 1.55(3) . ?
C31" H31B 1.58(3) . ?
C31" H31C 1.03(3) . ?
C31" H31D 1.10(3) . ?
C32 C32 1.519(2) 2 ?
C32 H32A 0.9900 . ?
C32 H32B 0.9900 . ?
O1W H1W1 1.14(3) . ?
O1W H1W2 1.00(3) . ?
O2W H2W1 0.89(2) . ?
O2W H2W2 0.92(3) . ?
O3W H3W1 0.89(2) . ?
O3W H3W2 0.84(2) . ?

loop_
_geom_hbond_atom_site_label_D
_geom_hbond_atom_site_label_H
_geom_hbond_atom_site_label_A
_geom_hbond_distance_DH
_geom_hbond_distance_HA
_geom_hbond_distance_DA
_geom_hbond_angle_DHA
_geom_hbond_site_symmetry_A
N4 H4N N1 0.851(19) 2.479(18) 2.8136(17) 104.3(14) .
N4 H4N N7 0.851(19) 2.323(18) 2.7103(16) 108.0(14) .
N13 H13N O4 0.838(19) 2.106(19) 2.9051(13) 159.4(17) .
N13 H13N N7 0.838(19) 2.521(18) 2.8133(14) 101.7(14) .
N19 H19N N16 0.86(2) 2.26(2) 2.6894(14) 111.2(16) .
N19 H19N N22 0.86(2) 2.09(2) 2.5764(14) 115.1(16) .
N28 H28N O2W 0.866(17) 2.061(17) 2.9154(14) 168.6(16) .
O1W H1W1 O2W 1.14(3) 1.72(3) 2.8527(15) 169(3) 8_556
O1W H1W2 O2 1.00(3) 1.97(3) 2.9298(15) 159(2) .
O2W H2W1 O3 0.89(2) 1.97(3) 2.7971(15) 155(2) 5_565
O2W H2W2 O3W 0.92(3) 1.78(3) 2.6910(14) 166(2) 3_445
O3W H3W1 O3 0.89(2) 1.89(2) 2.7679(13) 170(2) .
O3W H3W2 O1 0.84(2) 1.96(3) 2.8018(16) 174(2) 7
